data_1004095
loop_
_publ_author_name
'Lornaux-Rubbens, A'
'Wignacourt, J P'
'Drache, M'
'Wallart, F'

_publ_section_title
;
Investigations structurales des composes K~3-x~(InX~6-
x~(H~2~O)~x~,nH~2~O). I. Etude cristallographique (X=Br); comparaison
des distances indium-ligand (X=Cl,Br)
;
_journal_coden_ASTM JCPBAN
_journal_name_full
;
Journal de Chimie Physique et de Physico-Chimie Biologique
;
_journal_page_first 2041
_journal_page_last 2055
_journal_volume 88
_journal_year 1991
_chemical_formula_structural 'K3 (In Br6) (H2 O)1.5'
_chemical_formula_sum 'Br6 H3 In K3 O1.5'
_chemical_name_systematic 'Potassium hexabromoindate sesquihydrate'
_space_group_IT_number 107
_symmetry_cell_setting tetragonal
_symmetry_Int_Tables_number 107
_symmetry_space_group_name_Hall 'I 4 -2'
_symmetry_space_group_name_H-M 'I 4 m m'
_cell_angle_alpha 90
_cell_angle_beta 90
_cell_angle_gamma 90
_cell_formula_units_Z 14
_cell_length_a 16.563(7)
_cell_length_b 16.563(7)
_cell_length_c 18.563(6)
_cell_volume 5092.4
_exptl_crystal_density_meas 3.34
_refine_ls_R_factor_all 0.075
_cod_original_formula_sum 'H3 Br6 In K3 O1.5'
_cod_database_code 1004095

loop_
_symmetry_equiv_pos_as_xyz
x,y,z
-x,-y,z
-x,y,z
x,-y,z
y,x,z
-y,-x,z
y,-x,z
-y,x,z
1/2+x,1/2+y,1/2+z
1/2-x,1/2-y,1/2+z
1/2-x,1/2+y,1/2+z
1/2+x,1/2-y,1/2+z
1/2+y,1/2+x,1/2+z
1/2-y,1/2-x,1/2+z
1/2+y,1/2-x,1/2+z
1/2-y,1/2+x,1/2+z

loop_
_atom_site_label
_atom_site_type_symbol
_atom_site_symmetry_multiplicity
_atom_site_Wyckoff_symbol
_atom_site_fract_x
_atom_site_fract_y
_atom_site_fract_z
_atom_site_occupancy
_atom_site_attached_hydrogens
_atom_site_calc_flag
In1 In3+ 8 c 0.2440(1) 0.2440(1) 0.0058(5) 1. 0 d
Br1 Br1- 16 e 0.3582(2) 0.1313(2) 0.0069(5) 1. 0 d
Br2 Br1- 8 c 0.1483(2) 0.1483(2) 0.0891(6) 1. 0 d
Br3 Br1- 8 c 0.3075(5) 0.3075(5) 0.1210(6) 1. 0 d
Br4 Br1- 8 c 0.3369(2) 0.3369(2) -0.0778(6) 1. 0 d
Br5 Br1- 8 c 0.1820(3) 0.1820(3) 0.8880(6) 1. 0 d
In2 In3+ 4 b 0. 0.5 0.257 1. 0 d
Br6 Br1- 4 b 0. 0.5 0.1207(7) 1. 0 d
Br7 Br1- 4 b 0. 0.5 0.3933(7) 1. 0 d
Br8 Br1- 16 e 0.1154(2) 0.6163(2) 0.2572(6) 1. 0 d
In3 In3+ 2 a 0. 0. 0.2776(5) 1. 0 d
Br9 Br1- 2 a 0. 0. 0.4096(6) 1. 0 d
Br10 Br1- 8 d 0. 0.1606(2) 0.2620(6) 1. 0 d
K1 K1+ 8 c 0.2087(4) 0.2087(4) 0.2576(9) 1. 0 d
K2 K1+ 8 d 0. 0.2908(9) 0.1269(9) 1. 0 d
K3 K1+ 8 d 0. 0.2968(8) 0.3964(9) 1. 0 d
K4 K1+ 8 d 0.5 0.2139(11) 0.1277(11) 1. 0 d
K5 K1+ 8 d 0.5 0.2181(11) 0.3809(10) 1. 0 d
K6 K1+ 2 a 0.5 0.5 0.1353(39) 0.5 0 d
K7 K1+ 2 a 0.5 0.5 0.3730(45) 0.5 0 d
Br11 Br1- 8 d 0.5 0.3662(13) 0.2496(16) 0.25 0 d
O1 O2- 2 a 0. 0. 0.152(4) 1. 2 d
O2 O2- 8 d 0.5 0.328(3) 0.034(3) 1. 2 d
O3 O2- 8 d 0.5 0.313(2) 0.254(3) 0.75 2 d
O4 O2- 8 d 0.5 0.368(4) 0.457(4) 0.625 2 d

loop_
_atom_type_symbol
_atom_type_oxidation_number
In3+ 3.000
Br1- -1.000
K1+ 1.000
O2- -2.000
H1+ 1.000
